data_2229202
loop_
_publ_author_name
'Bai, Sheng-Di'
'Hu, Min'

_publ_section_title
;
 Chlorido{<i>N</i>-[(diethylamino)dimethylsilyl]anilido-\k<i>N</i>}(<i>N</i>,<i>N</i>,<i>N</i>',<i>N</i>'-tetramethylethane-1,2-diamine-\k^2^<i>N</i>,<i>N</i>')cobalt(II)
;
_journal_coeditor_code RK2258
_journal_issue 2
_journal_name_full 'Acta Crystallographica Section E'
_journal_page_first m273
_journal_paper_doi 10.1107/S1600536811002959
_journal_volume 67
_journal_year 2011
_chemical_formula_iupac '[Co (C12 H21 N2 Si) Cl (C6 H16 N2)]'
_chemical_formula_moiety 'C18 H37 Cl Co N4 Si'
_chemical_formula_sum 'C18 H37 Cl Co N4 Si'
_chemical_formula_weight 431.99
_chemical_melting_point_gt 390
_chemical_melting_point_lt 391
_chemical_name_systematic
;
Chlorido{<i>N</i>-[(diethylamino)dimethylsilyl]anilido-
\k<i>N</i>}(<i>N</i>,<i>N</i>,<i>N</i>',<i>N</i>'-tetramethylethane-
1,2-diamine-\k^2^<i>N</i>,<i>N</i>')cobalt(II)
;
_space_group_IT_number 15
_symmetry_cell_setting monoclinic
_symmetry_space_group_name_Hall '-C 2yc'
_symmetry_space_group_name_H-M 'C 1 2/c 1'
_atom_sites_solution_hydrogens geom
_atom_sites_solution_primary direct
_atom_sites_solution_secondary difmap
_audit_creation_method SHELXL97
_cell_angle_alpha 90.00
_cell_angle_beta 99.009(2)
_cell_angle_gamma 90.00
_cell_formula_units_Z 8
_cell_length_a 20.711(2)
_cell_length_b 7.7110(8)
_cell_length_c 29.844(3)
_cell_measurement_reflns_used 2838
_cell_measurement_temperature 295(2)
_cell_measurement_theta_max 27.266
_cell_measurement_theta_min 2.619
_cell_volume 4707.4(8)
_computing_cell_refinement '<i>SAINT</i> (Bruker, 2000)'
_computing_data_collection '<i>SMART</i> (Bruker, 2000)'
_computing_data_reduction '<i>SAINT</i> (Bruker, 2000)'
_computing_molecular_graphics '<i>SHELXTL</i> (Sheldrick, 2008)'
_computing_publication_material '<i>SHELXL97</i> (Sheldrick, 2008)'
_computing_structure_refinement '<i>SHELXL97</i> (Sheldrick, 2008)'
_computing_structure_solution '<i>SHELXS97</i> (Sheldrick, 2008)'
_diffrn_ambient_temperature 295(2)
_diffrn_measured_fraction_theta_full 0.999
_diffrn_measured_fraction_theta_max 0.999
_diffrn_measurement_device_type 'Bruker SMART CCD'
_diffrn_measurement_method '\f and \w'
_diffrn_radiation_monochromator graphite
_diffrn_radiation_source 'fine-focus sealed tube'
_diffrn_radiation_type MoK\a
_diffrn_radiation_wavelength 0.71073
_diffrn_reflns_av_R_equivalents 0.0350
_diffrn_reflns_av_sigmaI/netI 0.0329
_diffrn_reflns_limit_h_max 19
_diffrn_reflns_limit_h_min -25
_diffrn_reflns_limit_k_max 9
_diffrn_reflns_limit_k_min -9
_diffrn_reflns_limit_l_max 36
_diffrn_reflns_limit_l_min -33
_diffrn_reflns_number 13181
_diffrn_reflns_theta_full 26.00
_diffrn_reflns_theta_max 26.00
_diffrn_reflns_theta_min 1.38
_diffrn_standards_decay_% 2.86
_exptl_absorpt_coefficient_mu 0.902
_exptl_absorpt_correction_T_max 0.8402
_exptl_absorpt_correction_T_min 0.7736
_exptl_absorpt_correction_type multi-scan
_exptl_absorpt_process_details '(<i>SADABS</i>; Sheldrick, 1996)'
_exptl_crystal_colour Green
_exptl_crystal_density_diffrn 1.219
_exptl_crystal_density_method 'not measured'
_exptl_crystal_description Block
_exptl_crystal_F_000 1848
_exptl_crystal_size_max 0.30
_exptl_crystal_size_mid 0.25
_exptl_crystal_size_min 0.20
_refine_diff_density_max 0.579
_refine_diff_density_min -0.345
_refine_ls_extinction_method none
_refine_ls_goodness_of_fit_ref 1.054
_refine_ls_hydrogen_treatment constr
_refine_ls_matrix_type full
_refine_ls_number_parameters 226
_refine_ls_number_reflns 4630
_refine_ls_number_restraints 0
_refine_ls_restrained_S_all 1.054
_refine_ls_R_factor_all 0.0641
_refine_ls_R_factor_gt 0.0475
_refine_ls_shift/su_max 0.002
_refine_ls_shift/su_mean 0.000
_refine_ls_structure_factor_coef Fsqd
_refine_ls_weighting_details 'calc w=1/[\s^2^(Fo^2^)+(0.0786P)^2^+0.8817P] where P=(Fo^2^+2Fc^2^)/3'
_refine_ls_weighting_scheme calc
_refine_ls_wR_factor_gt 0.1255
_refine_ls_wR_factor_ref 0.1336
_reflns_number_gt 3530
_reflns_number_total 4630
_reflns_threshold_expression I>2\s(I)
_cod_data_source_file rk2258.cif
_cod_data_source_block I
_cod_original_sg_symbol_H-M 'C 2/c'
_cod_database_code 2229202
_cod_database_fobs_code 2229202

loop_
_symmetry_equiv_pos_as_xyz
'x, y, z'
'-x, y, -z+1/2'
'x+1/2, y+1/2, z'
'-x+1/2, y+1/2, -z+1/2'
'-x, -y, -z'
'x, -y, z-1/2'
'-x+1/2, -y+1/2, -z'
'x+1/2, -y+1/2, z-1/2'

loop_
_atom_site_type_symbol
_atom_site_label
_atom_site_fract_x
_atom_site_fract_y
_atom_site_fract_z
_atom_site_U_iso_or_equiv
_atom_site_adp_type
_atom_site_calc_flag
_atom_site_refinement_flags
_atom_site_occupancy
_atom_site_disorder_assembly
_atom_site_disorder_group
Co Co1 0.409198(18) 0.55218(5) 0.588284(12) 0.04797(15) Uani d . 1 . .
Si Si1 0.37709(4) 0.69888(11) 0.68265(3) 0.0512(2) Uani d . 1 . .
Cl Cl1 0.44296(5) 0.76779(12) 0.54620(3) 0.0749(3) Uani d . 1 . .
N N1 0.35134(11) 0.6003(3) 0.63160(8) 0.0499(6) Uani d . 1 . .
N N2 0.32211(13) 0.8549(4) 0.69276(8) 0.0615(7) Uani d . 1 . .
N N3 0.48921(13) 0.3793(4) 0.60883(10) 0.0685(7) Uani d . 1 . .
N N4 0.37541(12) 0.3566(3) 0.53954(8) 0.0561(6) Uani d . 1 . .
C C1 0.28473(13) 0.5721(4) 0.61545(10) 0.0514(7) Uani d . 1 . .
C C2 0.25669(16) 0.6353(5) 0.57293(11) 0.0669(9) Uani d . 1 . .
H H2A 0.2818 0.7003 0.5558 0.080 Uiso calc R 1 . .
C C3 0.1910(2) 0.6013(6) 0.55597(15) 0.0862(13) Uani d . 1 . .
H H3A 0.1733 0.6430 0.5275 0.103 Uiso calc R 1 . .
C C4 0.15266(19) 0.5085(6) 0.5803(2) 0.0968(16) Uani d . 1 . .
H H4A 0.1092 0.4859 0.5685 0.116 Uiso calc R 1 . .
C C5 0.17918(19) 0.4492(5) 0.62229(17) 0.0860(12) Uani d . 1 . .
H H5A 0.1532 0.3871 0.6394 0.103 Uiso calc R 1 . .
C C6 0.24433(16) 0.4799(5) 0.63991(13) 0.0668(9) Uani d . 1 . .
H H6A 0.2612 0.4380 0.6686 0.080 Uiso calc R 1 . .
C C7 0.45913(16) 0.7966(5) 0.67824(12) 0.0706(9) Uani d . 1 . .
H H7A 0.4551 0.8725 0.6525 0.106 Uiso calc R 1 . .
H H7B 0.4897 0.7058 0.6747 0.106 Uiso calc R 1 . .
H H7C 0.4745 0.8612 0.7053 0.106 Uiso calc R 1 . .
C C8 0.3881(2) 0.5524(5) 0.73357(12) 0.0802(11) Uani d . 1 . .
H H8A 0.3468 0.5024 0.7371 0.120 Uiso calc R 1 . .
H H8B 0.4048 0.6182 0.7602 0.120 Uiso calc R 1 . .
H H8C 0.4184 0.4617 0.7294 0.120 Uiso calc R 1 . .
C C9 0.3114(2) 0.9125(5) 0.73794(13) 0.0838(11) Uani d . 1 . .
H H9A 0.3172 0.8142 0.7585 0.101 Uiso calc R 1 . .
H H9B 0.2665 0.9515 0.7360 0.101 Uiso calc R 1 . .
C C10 0.3563(3) 1.0566(7) 0.75764(17) 0.134(2) Uani d . 1 . .
H H10A 0.3466 1.0873 0.7870 0.201 Uiso calc R 1 . .
H H10B 0.3501 1.1558 0.7380 0.201 Uiso calc R 1 . .
H H10C 0.4009 1.0183 0.7604 0.201 Uiso calc R 1 . .
C C11 0.29799(18) 0.9767(5) 0.65620(12) 0.0687(9) Uani d . 1 . .
H H11A 0.3144 0.9416 0.6289 0.082 Uiso calc R 1 . .
H H11B 0.3153 1.0912 0.6645 0.082 Uiso calc R 1 . .
C C12 0.2238(2) 0.9869(6) 0.64612(17) 0.1019(14) Uani d . 1 . .
H H12A 0.2110 1.0683 0.6220 0.153 Uiso calc R 1 . .
H H12B 0.2072 1.0242 0.6728 0.153 Uiso calc R 1 . .
H H12C 0.2063 0.8746 0.6372 0.153 Uiso calc R 1 . .
C C13 0.4960(2) 0.3208(6) 0.65667(14) 0.1036(15) Uani d . 1 . .
H H13A 0.5329 0.2443 0.6631 0.155 Uiso calc R 1 . .
H H13B 0.4571 0.2606 0.6614 0.155 Uiso calc R 1 . .
H H13C 0.5025 0.4196 0.6764 0.155 Uiso calc R 1 . .
C C14 0.55074(19) 0.4609(7) 0.6014(2) 0.1199(19) Uani d . 1 . .
H H14A 0.5864 0.3826 0.6106 0.180 Uiso calc R 1 . .
H H14B 0.5575 0.5656 0.6189 0.180 Uiso calc R 1 . .
H H14C 0.5486 0.4878 0.5698 0.180 Uiso calc R 1 . .
C C15 0.4741(2) 0.2226(5) 0.57985(15) 0.0912(13) Uani d . 1 . .
H H15A 0.5147 0.1658 0.5759 0.109 Uiso calc R 1 . .
H H15B 0.4488 0.1418 0.5950 0.109 Uiso calc R 1 . .
C C16 0.43702(18) 0.2672(5) 0.53474(13) 0.0784(11) Uani d . 1 . .
H H16A 0.4634 0.3417 0.5187 0.094 Uiso calc R 1 . .
H H16B 0.4273 0.1622 0.5171 0.094 Uiso calc R 1 . .
C C17 0.3459(2) 0.4245(5) 0.49423(11) 0.0786(10) Uani d . 1 . .
H H17A 0.3319 0.3292 0.4744 0.118 Uiso calc R 1 . .
H H17B 0.3779 0.4916 0.4817 0.118 Uiso calc R 1 . .
H H17C 0.3091 0.4964 0.4974 0.118 Uiso calc R 1 . .
C C18 0.32867(18) 0.2356(5) 0.55483(13) 0.0760(10) Uani d . 1 . .
H H18A 0.3153 0.1516 0.5315 0.114 Uiso calc R 1 . .
H H18B 0.2911 0.2986 0.5612 0.114 Uiso calc R 1 . .
H H18C 0.3490 0.1775 0.5818 0.114 Uiso calc R 1 . .

loop_
_atom_site_aniso_label
_atom_site_aniso_U_11
_atom_site_aniso_U_22
_atom_site_aniso_U_33
_atom_site_aniso_U_12
_atom_site_aniso_U_13
_atom_site_aniso_U_23
Co1 0.0462(2) 0.0454(2) 0.0532(2) 0.00471(16) 0.01055(16) 0.00056(16)
Si1 0.0552(5) 0.0527(5) 0.0444(4) -0.0009(4) 0.0040(3) 0.0029(3)
Cl1 0.0905(6) 0.0578(5) 0.0813(6) -0.0065(4) 0.0282(5) 0.0086(4)
N1 0.0457(12) 0.0546(14) 0.0501(13) 0.0050(11) 0.0091(10) -0.0031(11)
N2 0.0739(17) 0.0605(17) 0.0522(14) 0.0004(13) 0.0162(13) -0.0043(12)
N3 0.0522(15) 0.0673(18) 0.0827(19) 0.0155(13) 0.0004(14) -0.0027(15)
N4 0.0575(15) 0.0519(15) 0.0607(14) 0.0012(12) 0.0146(12) -0.0068(12)
C1 0.0471(15) 0.0502(17) 0.0565(16) 0.0123(13) 0.0072(13) -0.0146(13)
C2 0.066(2) 0.070(2) 0.0608(18) 0.0201(17) 0.0009(16) -0.0090(16)
C3 0.076(2) 0.082(3) 0.089(3) 0.035(2) -0.024(2) -0.032(2)
C4 0.049(2) 0.091(3) 0.143(4) 0.015(2) -0.006(3) -0.061(3)
C5 0.058(2) 0.083(3) 0.120(3) -0.0094(19) 0.024(2) -0.039(3)
C6 0.0573(18) 0.065(2) 0.080(2) 0.0011(16) 0.0160(17) -0.0139(17)
C7 0.066(2) 0.073(2) 0.071(2) -0.0095(18) 0.0050(17) -0.0026(18)
C8 0.100(3) 0.075(3) 0.061(2) 0.001(2) -0.0007(19) 0.0179(18)
C9 0.110(3) 0.079(3) 0.069(2) 0.004(2) 0.033(2) -0.0084(19)
C10 0.208(7) 0.112(4) 0.084(3) -0.037(4) 0.032(4) -0.038(3)
C11 0.082(2) 0.057(2) 0.067(2) 0.0101(17) 0.0106(18) -0.0003(16)
C12 0.091(3) 0.093(3) 0.116(3) 0.031(3) 0.000(3) -0.007(3)
C13 0.114(3) 0.088(3) 0.097(3) 0.037(3) -0.019(3) 0.013(2)
C14 0.048(2) 0.122(4) 0.189(6) 0.014(2) 0.018(3) 0.004(4)
C15 0.079(3) 0.069(3) 0.123(4) 0.032(2) 0.009(2) -0.016(2)
C16 0.073(2) 0.075(3) 0.091(3) 0.0126(19) 0.024(2) -0.021(2)
C17 0.096(3) 0.082(3) 0.0575(19) 0.002(2) 0.0097(18) -0.0130(18)
C18 0.085(2) 0.060(2) 0.086(2) -0.0138(18) 0.022(2) -0.0144(18)

loop_
_atom_type_symbol
_atom_type_description
_atom_type_scat_dispersion_real
_atom_type_scat_dispersion_imag
_atom_type_scat_source
C C 0.0033 0.0016 'International Tables Vol C Tables 4.2.6.8 and 6.1.1.4'
H H 0.0000 0.0000 'International Tables Vol C Tables 4.2.6.8 and 6.1.1.4'
N N 0.0061 0.0033 'International Tables Vol C Tables 4.2.6.8 and 6.1.1.4'
Si Si 0.0817 0.0704 'International Tables Vol C Tables 4.2.6.8 and 6.1.1.4'
Cl Cl 0.1484 0.1585 'International Tables Vol C Tables 4.2.6.8 and 6.1.1.4'
Co Co 0.3494 0.9721 'International Tables Vol C Tables 4.2.6.8 and 6.1.1.4'

loop_
_geom_angle_atom_site_label_1
_geom_angle_atom_site_label_2
_geom_angle_atom_site_label_3
_geom_angle_site_symmetry_1
_geom_angle_site_symmetry_3
_geom_angle
_geom_angle_publ_flag
N1 Co1 N4 . . 114.84(10) ?
N1 Co1 N3 . . 117.50(11) ?
N4 Co1 N3 . . 84.94(10) ?
N1 Co1 Cl1 . . 120.61(8) ?
N4 Co1 Cl1 . . 103.76(7) ?
N3 Co1 Cl1 . . 108.92(9) ?
N1 Si1 N2 . . 110.18(12) ?
N1 Si1 C8 . . 115.75(16) ?
N2 Si1 C8 . . 106.22(16) ?
N1 Si1 C7 . . 105.93(14) ?
N2 Si1 C7 . . 111.30(16) ?
C8 Si1 C7 . . 107.49(18) ?
C1 N1 Si1 . . 121.77(18) ?
C1 N1 Co1 . . 114.80(18) ?
Si1 N1 Co1 . . 122.79(13) ?
C11 N2 C9 . . 114.0(3) ?
C11 N2 Si1 . . 118.4(2) ?
C9 N2 Si1 . . 125.0(3) ?
C14 N3 C13 . . 108.7(4) ?
C14 N3 C15 . . 111.6(3) ?
C13 N3 C15 . . 107.0(3) ?
C14 N3 Co1 . . 110.0(3) ?
C13 N3 Co1 . . 114.7(2) ?
C15 N3 Co1 . . 104.9(2) ?
C18 N4 C16 . . 110.8(3) ?
C18 N4 C17 . . 108.0(3) ?
C16 N4 C17 . . 108.3(3) ?
C18 N4 Co1 . . 113.51(19) ?
C16 N4 Co1 . . 101.5(2) ?
C17 N4 Co1 . . 114.5(2) ?
C6 C1 C2 . . 117.2(3) ?
C6 C1 N1 . . 122.6(3) ?
C2 C1 N1 . . 120.2(3) ?
C1 C2 C3 . . 120.3(4) ?
C1 C2 H2A . . 119.8 ?
C3 C2 H2A . . 119.8 ?
C4 C3 C2 . . 121.4(4) ?
C4 C3 H3A . . 119.3 ?
C2 C3 H3A . . 119.3 ?
C3 C4 C5 . . 118.7(4) ?
C3 C4 H4A . . 120.6 ?
C5 C4 H4A . . 120.6 ?
C4 C5 C6 . . 121.1(4) ?
C4 C5 H5A . . 119.4 ?
C6 C5 H5A . . 119.4 ?
C1 C6 C5 . . 121.2(4) ?
C1 C6 H6A . . 119.4 ?
C5 C6 H6A . . 119.4 ?
Si1 C7 H7A . . 109.5 ?
Si1 C7 H7B . . 109.5 ?
H7A C7 H7B . . 109.5 ?
Si1 C7 H7C . . 109.5 ?
H7A C7 H7C . . 109.5 ?
H7B C7 H7C . . 109.5 ?
Si1 C8 H8A . . 109.5 ?
Si1 C8 H8B . . 109.5 ?
H8A C8 H8B . . 109.5 ?
Si1 C8 H8C . . 109.5 ?
H8A C8 H8C . . 109.5 ?
H8B C8 H8C . . 109.5 ?
N2 C9 C10 . . 114.1(3) ?
N2 C9 H9A . . 108.7 ?
C10 C9 H9A . . 108.7 ?
N2 C9 H9B . . 108.7 ?
C10 C9 H9B . . 108.7 ?
H9A C9 H9B . . 107.6 ?
C9 C10 H10A . . 109.5 ?
C9 C10 H10B . . 109.5 ?
H10A C10 H10B . . 109.5 ?
C9 C10 H10C . . 109.5 ?
H10A C10 H10C . . 109.5 ?
H10B C10 H10C . . 109.5 ?
N2 C11 C12 . . 113.3(3) ?
N2 C11 H11A . . 108.9 ?
C12 C11 H11A . . 108.9 ?
N2 C11 H11B . . 108.9 ?
C12 C11 H11B . . 108.9 ?
H11A C11 H11B . . 107.7 ?
C11 C12 H12A . . 109.5 ?
C11 C12 H12B . . 109.5 ?
H12A C12 H12B . . 109.5 ?
C11 C12 H12C . . 109.5 ?
H12A C12 H12C . . 109.5 ?
H12B C12 H12C . . 109.5 ?
N3 C13 H13A . . 109.5 ?
N3 C13 H13B . . 109.5 ?
H13A C13 H13B . . 109.5 ?
N3 C13 H13C . . 109.5 ?
H13A C13 H13C . . 109.5 ?
H13B C13 H13C . . 109.5 ?
N3 C14 H14A . . 109.5 ?
N3 C14 H14B . . 109.5 ?
H14A C14 H14B . . 109.5 ?
N3 C14 H14C . . 109.5 ?
H14A C14 H14C . . 109.5 ?
H14B C14 H14C . . 109.5 ?
C16 C15 N3 . . 111.7(3) ?
C16 C15 H15A . . 109.3 ?
N3 C15 H15A . . 109.3 ?
C16 C15 H15B . . 109.3 ?
N3 C15 H15B . . 109.3 ?
H15A C15 H15B . . 107.9 ?
N4 C16 C15 . . 110.7(3) ?
N4 C16 H16A . . 109.5 ?
C15 C16 H16A . . 109.5 ?
N4 C16 H16B . . 109.5 ?
C15 C16 H16B . . 109.5 ?
H16A C16 H16B . . 108.1 ?
N4 C17 H17A . . 109.5 ?
N4 C17 H17B . . 109.5 ?
H17A C17 H17B . . 109.5 ?
N4 C17 H17C . . 109.5 ?
H17A C17 H17C . . 109.5 ?
H17B C17 H17C . . 109.5 ?
N4 C18 H18A . . 109.5 ?
N4 C18 H18B . . 109.5 ?
H18A C18 H18B . . 109.5 ?
N4 C18 H18C . . 109.5 ?
H18A C18 H18C . . 109.5 ?
H18B C18 H18C . . 109.5 ?

loop_
_geom_bond_atom_site_label_1
_geom_bond_atom_site_label_2
_geom_bond_site_symmetry_2
_geom_bond_distance
_geom_bond_publ_flag
Co1 N1 . 1.931(2) ?
Co1 N4 . 2.136(2) ?
Co1 N3 . 2.140(3) ?
Co1 Cl1 . 2.2595(9) ?
Si1 N1 . 1.711(2) ?
Si1 N2 . 1.715(3) ?
Si1 C8 . 1.878(3) ?
Si1 C7 . 1.882(3) ?
N1 C1 . 1.405(4) ?
N2 C11 . 1.467(4) ?
N2 C9 . 1.469(4) ?
N3 C14 . 1.469(5) ?
N3 C13 . 1.483(5) ?
N3 C15 . 1.491(5) ?
N4 C18 . 1.468(4) ?
N4 C16 . 1.477(4) ?
N4 C17 . 1.489(4) ?
C1 C6 . 1.389(5) ?
C1 C2 . 1.398(4) ?
C2 C3 . 1.399(5) ?
C2 H2A . 0.9300 ?
C3 C4 . 1.360(7) ?
C3 H3A . 0.9300 ?
C4 C5 . 1.367(7) ?
C4 H4A . 0.9300 ?
C5 C6 . 1.390(5) ?
C5 H5A . 0.9300 ?
C6 H6A . 0.9300 ?
C7 H7A . 0.9600 ?
C7 H7B . 0.9600 ?
C7 H7C . 0.9600 ?
C8 H8A . 0.9600 ?
C8 H8B . 0.9600 ?
C8 H8C . 0.9600 ?
C9 C10 . 1.508(6) ?
C9 H9A . 0.9700 ?
C9 H9B . 0.9700 ?
C10 H10A . 0.9600 ?
C10 H10B . 0.9600 ?
C10 H10C . 0.9600 ?
C11 C12 . 1.521(5) ?
C11 H11A . 0.9700 ?
C11 H11B . 0.9700 ?
C12 H12A . 0.9600 ?
C12 H12B . 0.9600 ?
C12 H12C . 0.9600 ?
C13 H13A . 0.9600 ?
C13 H13B . 0.9600 ?
C13 H13C . 0.9600 ?
C14 H14A . 0.9600 ?
C14 H14B . 0.9600 ?
C14 H14C . 0.9600 ?
C15 C16 . 1.482(5) ?
C15 H15A . 0.9700 ?
C15 H15B . 0.9700 ?
C16 H16A . 0.9700 ?
C16 H16B . 0.9700 ?
C17 H17A . 0.9600 ?
C17 H17B . 0.9600 ?
C17 H17C . 0.9600 ?
C18 H18A . 0.9600 ?
C18 H18B . 0.9600 ?
C18 H18C . 0.9600 ?

loop_
_geom_torsion_atom_site_label_1
_geom_torsion_atom_site_label_2
_geom_torsion_atom_site_label_3
_geom_torsion_atom_site_label_4
_geom_torsion_site_symmetry_1
_geom_torsion_site_symmetry_2
_geom_torsion_site_symmetry_3
_geom_torsion_site_symmetry_4
_geom_torsion
_geom_torsion_publ_flag
N2 Si1 N1 C1 . . . . -34.7(3) ?
C8 Si1 N1 C1 . . . . 85.8(3) ?
C7 Si1 N1 C1 . . . . -155.2(2) ?
N2 Si1 N1 Co1 . . . . 135.65(16) ?
C8 Si1 N1 Co1 . . . . -103.8(2) ?
C7 Si1 N1 Co1 . . . . 15.2(2) ?
N4 Co1 N1 C1 . . . . -29.3(2) ?
N3 Co1 N1 C1 . . . . -126.8(2) ?
Cl1 Co1 N1 C1 . . . . 96.0(2) ?
N4 Co1 N1 Si1 . . . . 159.74(14) ?
N3 Co1 N1 Si1 . . . . 62.2(2) ?
Cl1 Co1 N1 Si1 . . . . -74.92(17) ?
N1 Si1 N2 C11 . . . . -46.8(3) ?
C8 Si1 N2 C11 . . . . -172.9(3) ?
C7 Si1 N2 C11 . . . . 70.4(3) ?
N1 Si1 N2 C9 . . . . 152.6(3) ?
C8 Si1 N2 C9 . . . . 26.5(3) ?
C7 Si1 N2 C9 . . . . -90.2(3) ?
N1 Co1 N3 C14 . . . . -127.3(3) ?
N4 Co1 N3 C14 . . . . 117.3(3) ?
Cl1 Co1 N3 C14 . . . . 14.5(3) ?
N1 Co1 N3 C13 . . . . -4.4(3) ?
N4 Co1 N3 C13 . . . . -119.8(3) ?
Cl1 Co1 N3 C13 . . . . 137.4(3) ?
N1 Co1 N3 C15 . . . . 112.6(3) ?
N4 Co1 N3 C15 . . . . -2.8(3) ?
Cl1 Co1 N3 C15 . . . . -105.6(2) ?
N1 Co1 N4 C18 . . . . -23.7(3) ?
N3 Co1 N4 C18 . . . . 94.3(2) ?
Cl1 Co1 N4 C18 . . . . -157.4(2) ?
N1 Co1 N4 C16 . . . . -142.6(2) ?
N3 Co1 N4 C16 . . . . -24.6(2) ?
Cl1 Co1 N4 C16 . . . . 83.7(2) ?
N1 Co1 N4 C17 . . . . 101.0(2) ?
N3 Co1 N4 C17 . . . . -141.0(2) ?
Cl1 Co1 N4 C17 . . . . -32.7(2) ?
Si1 N1 C1 C6 . . . . -56.6(4) ?
Co1 N1 C1 C6 . . . . 132.4(2) ?
Si1 N1 C1 C2 . . . . 124.4(3) ?
Co1 N1 C1 C2 . . . . -46.6(3) ?
C6 C1 C2 C3 . . . . -1.7(4) ?
N1 C1 C2 C3 . . . . 177.3(3) ?
C1 C2 C3 C4 . . . . 0.8(5) ?
C2 C3 C4 C5 . . . . 0.5(6) ?
C3 C4 C5 C6 . . . . -1.0(6) ?
C2 C1 C6 C5 . . . . 1.3(5) ?
N1 C1 C6 C5 . . . . -177.7(3) ?
C4 C5 C6 C1 . . . . 0.1(5) ?
C11 N2 C9 C10 . . . . -74.0(5) ?
Si1 N2 C9 C10 . . . . 87.3(5) ?
C9 N2 C11 C12 . . . . -69.9(4) ?
Si1 N2 C11 C12 . . . . 127.4(3) ?
C14 N3 C15 C16 . . . . -87.8(4) ?
C13 N3 C15 C16 . . . . 153.4(3) ?
Co1 N3 C15 C16 . . . . 31.2(4) ?
C18 N4 C16 C15 . . . . -71.2(4) ?
C17 N4 C16 C15 . . . . 170.5(3) ?
Co1 N4 C16 C15 . . . . 49.7(4) ?
N3 C15 C16 N4 . . . . -58.0(5) ?
